data_1502838
loop_
_publ_author_name
'Cheng, Yuan-Bin'
'Liao, Tzu-Ching'
'Lo, I-Wen'
'Chen, Yu-Chen'
'Kuo, Yuh-Chi'
'Chen, Shun-Ying'
'Chien, Ching-Te'
'Shen, Ya-Ching'

_publ_section_title
;
 Arisandilactone A, a new triterpenoid from the fruits of Schisandra
 arisanensis.
;
_journal_issue 5
_journal_name_full 'Organic letters'
_journal_page_first 1016
_journal_page_last 1019
_journal_paper_doi 10.1021/ol100024r
_journal_volume 12
_journal_year 2010
_chemical_formula_sum 'C29 H40 O10'
_chemical_formula_weight 548.61
_chemical_name_systematic
; 
 ? 
;
_space_group_IT_number 19
_symmetry_cell_setting orthorhombic
_symmetry_space_group_name_Hall 'P 2ac 2ab'
_symmetry_space_group_name_H-M 'P 21 21 21'
_atom_sites_solution_hydrogens geom
_atom_sites_solution_primary direct
_atom_sites_solution_secondary difmap
_audit_creation_method SHELXL-97
_cell_angle_alpha 90.00
_cell_angle_beta 90.00
_cell_angle_gamma 90.00
_cell_formula_units_Z 4
_cell_length_a 10.4314(7)
_cell_length_b 15.4544(12)
_cell_length_c 17.8219(16)
_cell_measurement_reflns_used 665
_cell_measurement_temperature 295(2)
_cell_measurement_theta_max 77.6953
_cell_measurement_theta_min 3.7833
_cell_volume 2873.1(4)
_computing_cell_refinement
; 
CrysAlisPro, Oxford Diffraction Ltd., 
Version 1.171.33.41 (release 06-05-2009 CrysAlis171 .NET) 
(compiled May  6 2009,17:20:42) 
Empirical absorption correction using spherical harmonics, 
 implemented in SCALE3 ABSPACK scaling algorithm. 
;
_computing_data_collection
; 
CrysAlisPro, Oxford Diffraction Ltd., 
Version 1.171.33.41 (release 06-05-2009 CrysAlis171 .NET) 
(compiled May  6 2009,17:20:42) 
Empirical absorption correction using spherical harmonics, 
 implemented in SCALE3 ABSPACK scaling algorithm. 
;
_computing_data_reduction
; 
CrysAlisPro, Oxford Diffraction Ltd., 
Version 1.171.33.41 (release 06-05-2009 CrysAlis171 .NET) 
(compiled May  6 2009,17:20:42) 
Empirical absorption correction using spherical harmonics, 
 implemented in SCALE3 ABSPACK scaling algorithm. 
;
_computing_molecular_graphics SHELXTL
_computing_publication_material SHELXTL
_computing_structure_refinement 'SHELXL-97 (Sheldrick, 1997)'
_computing_structure_solution 'SHELXS-97 (Sheldrick, 1990)'
_diffrn_ambient_temperature 295(2)
_diffrn_measured_fraction_theta_full 0.994
_diffrn_measured_fraction_theta_max 0.994
_diffrn_measurement_device_type 'Oxford Diffraction Gemini A'
_diffrn_measurement_method CCD
_diffrn_radiation_monochromator graphite
_diffrn_radiation_source 'fine-focus sealed tube'
_diffrn_radiation_type CuK\a
_diffrn_radiation_wavelength 1.54178
_diffrn_reflns_av_R_equivalents 0.0556
_diffrn_reflns_av_sigmaI/netI 0.2338
_diffrn_reflns_limit_h_max 10
_diffrn_reflns_limit_h_min -12
_diffrn_reflns_limit_k_max 18
_diffrn_reflns_limit_k_min -15
_diffrn_reflns_limit_l_max 21
_diffrn_reflns_limit_l_min -13
_diffrn_reflns_number 6513
_diffrn_reflns_theta_full 67.97
_diffrn_reflns_theta_max 67.97
_diffrn_reflns_theta_min 3.79
_exptl_absorpt_coefficient_mu 0.790
_exptl_absorpt_correction_T_max 1.00000
_exptl_absorpt_correction_T_min 0.23796
_exptl_absorpt_correction_type multi-scan
_exptl_absorpt_process_details
; 
CrysAlisPro, Oxford Diffraction Ltd., 
Version 1.171.33.41 (release 06-05-2009 CrysAlis171 .NET) 
(compiled May  6 2009,17:20:42) 
Empirical absorption correction using spherical harmonics, 
 implemented in SCALE3 ABSPACK scaling algorithm. 
;
_exptl_crystal_density_diffrn 1.268
_exptl_crystal_density_method 'not measured'
_exptl_crystal_F_000 1176
_exptl_crystal_size_max 0.10
_exptl_crystal_size_mid 0.10
_exptl_crystal_size_min 0.05
_refine_diff_density_max 0.293
_refine_diff_density_min -0.189
_refine_diff_density_rms 0.044
_refine_ls_abs_structure_details 'Flack H D (1983), Acta Cryst. A39, 876-881'
_refine_ls_abs_structure_Flack -0.2(8)
_refine_ls_extinction_method none
_refine_ls_goodness_of_fit_ref 0.744
_refine_ls_hydrogen_treatment mixed
_refine_ls_matrix_type full
_refine_ls_number_parameters 360
_refine_ls_number_reflns 4745
_refine_ls_number_restraints 2
_refine_ls_restrained_S_all 0.746
_refine_ls_R_factor_all 0.2458
_refine_ls_R_factor_gt 0.0754
_refine_ls_shift/su_max 1.394
_refine_ls_shift/su_mean 0.027
_refine_ls_structure_factor_coef Fsqd
_refine_ls_weighting_details 'calc w=1/[\s^2^(Fo^2^)+(0.1000P)^2^+0.0000P] where P=(Fo^2^+2Fc^2^)/3'
_refine_ls_weighting_scheme calc
_refine_ls_wR_factor_gt 0.1662
_refine_ls_wR_factor_ref 0.2451
_reflns_number_gt 1212
_reflns_number_total 4745
_reflns_threshold_expression >2sigma(I)
_cod_data_source_file ol100024r_si_001.cif
_cod_data_source_block ic13886
_cod_depositor_comments
;
The following automatic conversions were performed:

'_symmetry_cell_setting' value 'Orthorhombic' changed to
'orthorhombic' according to
/home/saulius/struct/CIF-dictionaries/cif_core.dic dictionary named
'cif_core.dic' version 2.4.2 from 2011-04-26.

Automatic conversion script
Id: cif_fix_values 1715 2011-07-08 13:25:40Z adriana 
;
_cod_original_sg_symbol_H-M P2(1)2(1)2(1)
_cod_database_code 1502838

loop_
_symmetry_equiv_pos_as_xyz
'x, y, z'
'-x+1/2, -y, z+1/2'
'-x, y+1/2, -z+1/2'
'x+1/2, -y+1/2, -z'

loop_
_atom_site_label
_atom_site_type_symbol
_atom_site_fract_x
_atom_site_fract_y
_atom_site_fract_z
_atom_site_U_iso_or_equiv
_atom_site_adp_type
_atom_site_occupancy
_atom_site_symmetry_multiplicity
_atom_site_calc_flag
_atom_site_refinement_flags
O1 O 0.0178(7) 0.1092(5) 0.0970(4) 0.083(2) Uani 1 1 d .
O2 O -0.2203(6) 0.2107(4) 0.1393(4) 0.0639(19) Uani 1 1 d .
O3 O -0.2728(5) 0.3559(4) 0.2178(4) 0.070(2) Uani 1 1 d .
O4 O -0.2135(9) 0.5713(5) 0.1739(6) 0.129(4) Uani 1 1 d .
O5 O -0.4391(8) 0.3134(7) 0.4311(5) 0.127(4) Uani 1 1 d .
O6 O -0.3940(12) 0.1525(7) 0.3379(6) 0.126(4) Uani 1 1 d .
O7 O -0.1959(12) 0.1019(8) 0.3654(7) 0.167(5) Uani 1 1 d .
O8 O 0.0545(5) 0.2814(4) 0.2518(4) 0.075(2) Uani 1 1 d .
H8A H 0.0679 0.2611 0.2936 0.112 Uiso 1 1 calc R
O9 O -0.3625(8) 0.1032(5) 0.1364(6) 0.122(4) Uani 1 1 d .
C1 C -0.0302(9) 0.1302(5) 0.1680(6) 0.066(3) Uani 1 1 d .
H1A H 0.0357 0.1265 0.2071 0.079 Uiso 1 1 calc R
C2 C -0.1457(11) 0.0756(6) 0.1859(7) 0.086(4) Uani 1 1 d .
H2A H -0.1379 0.0183 0.1639 0.104 Uiso 1 1 calc R
H2B H -0.1574 0.0699 0.2396 0.104 Uiso 1 1 calc R
C3 C -0.2539(12) 0.1247(8) 0.1512(7) 0.085(4) Uani 1 1 d .
C4 C 0.0744(13) 0.1847(9) 0.0617(7) 0.092(4) Uani 1 1 d .
C5 C -0.0173(10) 0.2567(7) 0.0883(6) 0.069(3) Uani 1 1 d .
H5A H -0.0844 0.2602 0.0500 0.083 Uiso 1 1 calc R
C6 C 0.0405(10) 0.3489(7) 0.0938(7) 0.079(3) Uani 1 1 d .
H6A H 0.1048 0.3496 0.1331 0.095 Uiso 1 1 calc R
H6B H 0.0829 0.3626 0.0468 0.095 Uiso 1 1 calc R
C7 C -0.0598(11) 0.4184(7) 0.1104(7) 0.088(4) Uani 1 1 d .
H7A H -0.0317 0.4720 0.0873 0.106 Uiso 1 1 calc R
H7B H -0.1394 0.4017 0.0862 0.106 Uiso 1 1 calc R
C8 C -0.0873(10) 0.4359(7) 0.1917(6) 0.069(3) Uani 1 1 d .
H8B H -0.0143 0.4644 0.2159 0.083 Uiso 1 1 calc R
C9 C -0.1400(8) 0.3627(6) 0.2410(5) 0.055(3) Uani 1 1 d .
C10 C -0.0841(8) 0.2237(6) 0.1593(5) 0.052(2) Uani 1 1 d .
C11 C -0.1416(9) 0.3878(6) 0.3239(6) 0.065(3) Uani 1 1 d .
H11A H -0.1566 0.4495 0.3281 0.078 Uiso 1 1 calc R
H11B H -0.0583 0.3755 0.3456 0.078 Uiso 1 1 calc R
C12 C -0.2458(9) 0.3389(7) 0.3691(6) 0.080(3) Uani 1 1 d .
H12A H -0.2081 0.3222 0.4167 0.096 Uiso 1 1 calc R
H12B H -0.2652 0.2860 0.3422 0.096 Uiso 1 1 calc R
C13 C -0.3753(12) 0.3846(9) 0.3864(8) 0.112(6) Uani 1 1 d .
C14 C -0.2066(13) 0.4940(7) 0.1938(7) 0.094(4) Uani 1 1 d .
C15 C -0.3186(12) 0.4438(7) 0.2233(9) 0.111(6) Uani 1 1 d .
C16 C -0.4199(13) 0.4676(10) 0.2328(18) 0.30(2) Uani 1 1 d .
H16A H -0.4697 0.5042 0.2034 0.357 Uiso 1 1 calc R
C17 C -0.4560(13) 0.4188(11) 0.3144(10) 0.169(10) Uani 1 1 d .
H17A H -0.5267 0.4527 0.3355 0.202 Uiso 1 1 calc R
C18 C -0.3504(13) 0.4522(8) 0.4478(7) 0.113(5) Uani 1 1 d .
H18A H -0.4280 0.4833 0.4580 0.170 Uiso 1 1 calc R
H18B H -0.2855 0.4918 0.4311 0.170 Uiso 1 1 calc R
H18C H -0.3219 0.4236 0.4926 0.170 Uiso 1 1 calc R
C19 C -0.0785(7) 0.2724(6) 0.2336(5) 0.053(3) Uani 1 1 d .
H19A H -0.1173 0.2352 0.2719 0.064 Uiso 1 1 calc R
C20 C -0.5150(12) 0.3207(11) 0.3026(9) 0.131(7) Uani 1 1 d .
H20A H -0.4559 0.2868 0.2716 0.157 Uiso 1 1 calc R
C21 C -0.6464(10) 0.3259(11) 0.2628(11) 0.219(11) Uani 1 1 d .
H21A H -0.6765 0.2685 0.2521 0.328 Uiso 1 1 calc R
H21B H -0.6375 0.3575 0.2167 0.328 Uiso 1 1 calc R
H21C H -0.7068 0.3548 0.2947 0.328 Uiso 1 1 calc R
C22 C -0.5293(16) 0.2760(14) 0.3808(12) 0.165(9) Uani 1 1 d .
H22A H -0.6157 0.2878 0.3999 0.198 Uiso 1 1 calc R
C23 C -0.5087(17) 0.1740(12) 0.3793(11) 0.167(10) Uani 1 1 d .
H23A H -0.5819 0.1481 0.3530 0.200 Uiso 1 1 calc R
C24 C -0.501(2) 0.1341(13) 0.4561(11) 0.198(12) Uani 1 1 d .
H24A H -0.5493 0.0805 0.4587 0.237 Uiso 1 1 calc R
H24B H -0.5323 0.1736 0.4944 0.237 Uiso 1 1 calc R
C25 C -0.353(3) 0.1175(14) 0.4645(10) 0.187(10) Uani 1 1 d .
H25A H -0.3191 0.1678 0.4914 0.224 Uiso 1 1 calc R
C26 C -0.305(2) 0.1242(10) 0.3893(10) 0.122(7) Uani 1 1 d .
C27 C -0.309(3) 0.0393(14) 0.5080(10) 0.296(17) Uani 1 1 d .
H27A H -0.2170 0.0392 0.5107 0.444 Uiso 1 1 calc R
H27B H -0.3376 -0.0123 0.4832 0.444 Uiso 1 1 calc R
H27C H -0.3439 0.0412 0.5578 0.444 Uiso 1 1 calc R
C29 C 0.2134(12) 0.1972(9) 0.0965(8) 0.133(6) Uani 1 1 d .
H29A H 0.2687 0.1517 0.0791 0.200 Uiso 1 1 calc R
H29B H 0.2081 0.1952 0.1502 0.200 Uiso 1 1 calc R
H29C H 0.2474 0.2521 0.0811 0.200 Uiso 1 1 calc R
C30 C 0.0750(14) 0.1728(10) -0.0219(7) 0.142(7) Uani 1 1 d .
H30A H -0.0114 0.1657 -0.0394 0.213 Uiso 1 1 calc R
H30B H 0.1242 0.1223 -0.0344 0.213 Uiso 1 1 calc R
H30C H 0.1125 0.2227 -0.0452 0.213 Uiso 1 1 calc R
O10 O 0.068(2) 0.2045(9) 0.3962(9) 0.215(7) Uani 1 1 d D
H1 H 0.01(3) 0.21(3) 0.44(2) 0.6(4) Uiso 1 1 d D
H2 H 0.107(4) 0.250(3) 0.385(3) 0.000(16) Uiso 1 1 d D

loop_
_atom_site_aniso_label
_atom_site_aniso_U_11
_atom_site_aniso_U_22
_atom_site_aniso_U_33
_atom_site_aniso_U_23
_atom_site_aniso_U_13
_atom_site_aniso_U_12
O1 0.091(5) 0.078(5) 0.079(6) -0.019(5) 0.023(5) 0.002(4)
O2 0.061(4) 0.061(4) 0.070(5) -0.001(4) -0.012(4) -0.003(4)
O3 0.045(4) 0.070(5) 0.094(6) -0.014(4) -0.021(4) -0.001(3)
O4 0.141(8) 0.081(6) 0.165(10) 0.028(6) -0.012(8) 0.023(6)
O5 0.096(7) 0.176(11) 0.109(7) -0.078(8) 0.039(6) -0.035(7)
O6 0.194(12) 0.105(8) 0.079(7) -0.026(6) 0.043(7) -0.055(7)
O7 0.202(12) 0.156(10) 0.143(11) 0.063(8) 0.061(10) 0.021(9)
O8 0.052(4) 0.085(5) 0.087(5) 0.005(4) -0.012(4) 0.007(4)
O9 0.094(6) 0.090(5) 0.183(10) -0.015(7) -0.010(6) -0.048(5)
C1 0.065(7) 0.045(5) 0.088(9) -0.004(6) 0.016(6) 0.003(5)
C2 0.110(9) 0.068(7) 0.081(9) 0.002(7) 0.002(8) 0.009(7)
C3 0.094(10) 0.081(9) 0.081(9) -0.024(7) -0.005(7) -0.014(7)
C4 0.083(9) 0.105(10) 0.088(10) 0.012(9) 0.022(8) 0.008(8)
C5 0.069(7) 0.078(7) 0.062(7) -0.014(6) 0.017(6) -0.004(6)
C6 0.076(7) 0.090(8) 0.072(8) 0.015(7) 0.012(6) -0.025(7)
C7 0.103(9) 0.076(8) 0.086(10) 0.024(7) -0.019(8) -0.016(7)
C8 0.065(7) 0.068(7) 0.073(8) 0.005(6) 0.005(6) -0.001(5)
C9 0.039(5) 0.064(6) 0.061(7) -0.001(5) 0.002(5) -0.002(5)
C10 0.049(6) 0.064(6) 0.043(6) 0.012(5) -0.010(5) -0.001(5)
C11 0.057(6) 0.073(6) 0.065(7) -0.002(6) -0.003(5) -0.005(6)
C12 0.091(9) 0.084(8) 0.064(7) -0.012(7) 0.016(6) -0.021(7)
C13 0.095(9) 0.126(11) 0.114(11) -0.075(10) 0.081(9) -0.051(8)
C14 0.135(12) 0.066(8) 0.082(10) -0.004(7) -0.041(9) 0.022(8)
C15 0.085(9) 0.064(8) 0.183(16) 0.017(9) -0.084(11) -0.010(7)
C16 0.052(9) 0.102(11) 0.74(6) 0.10(2) 0.13(2) 0.046(8)
C17 0.074(10) 0.22(2) 0.208(18) -0.190(17) -0.103(12) 0.084(11)
C18 0.128(11) 0.098(10) 0.113(11) -0.047(9) 0.026(10) -0.013(9)
C19 0.032(5) 0.062(6) 0.065(7) 0.013(5) -0.006(5) -0.004(4)
C20 0.063(8) 0.213(18) 0.116(13) -0.088(14) 0.012(9) -0.023(9)
C21 0.036(7) 0.28(2) 0.34(3) -0.15(2) -0.012(12) -0.026(11)
C22 0.100(13) 0.22(2) 0.17(2) -0.11(2) 0.025(13) -0.028(14)
C23 0.161(16) 0.184(18) 0.156(18) -0.085(16) 0.111(15) -0.116(15)
C24 0.26(2) 0.162(18) 0.167(19) -0.051(15) 0.169(18) -0.123(17)
C25 0.30(3) 0.162(19) 0.097(14) 0.024(13) 0.093(19) -0.05(2)
C26 0.19(2) 0.086(11) 0.094(13) -0.011(10) 0.046(12) -0.067(13)
C27 0.41(4) 0.28(3) 0.20(2) 0.16(2) 0.09(3) -0.05(3)
C29 0.091(10) 0.142(13) 0.167(16) -0.015(11) 0.051(11) 0.037(10)
C30 0.187(16) 0.163(15) 0.076(9) -0.026(10) 0.076(10) -0.012(13)
O10 0.38(2) 0.101(9) 0.161(13) 0.017(9) -0.041(14) 0.027(11)

loop_
_atom_type_symbol
_atom_type_description
_atom_type_scat_dispersion_real
_atom_type_scat_dispersion_imag
_atom_type_scat_source
C C 0.0181 0.0091 'International Tables Vol C Tables 4.2.6.8 and 6.1.1.4'
H H 0.0000 0.0000 'International Tables Vol C Tables 4.2.6.8 and 6.1.1.4'
O O 0.0492 0.0322 'International Tables Vol C Tables 4.2.6.8 and 6.1.1.4'

loop_
_geom_angle_atom_site_label_1
_geom_angle_atom_site_label_2
_geom_angle_atom_site_label_3
_geom_angle
C1 O1 C4 110.6(8)
C3 O2 C10 109.7(8)
C15 O3 C9 103.2(7)
C22 O5 C13 104.8(14)
C26 O6 C23 107.0(15)
O1 C1 C2 110.3(9)
O1 C1 C10 104.7(9)
C2 C1 C10 104.6(8)
C3 C2 C1 103.5(9)
O9 C3 O2 117.8(12)
O9 C3 C2 131.2(12)
O2 C3 C2 110.9(9)
O1 C4 C30 109.5(12)
O1 C4 C5 101.2(9)
C30 C4 C5 113.4(11)
O1 C4 C29 107.4(11)
C30 C4 C29 113.5(11)
C5 C4 C29 111.0(11)
C10 C5 C4 107.3(9)
C10 C5 C6 115.5(9)
C4 C5 C6 116.2(9)
C7 C6 C5 113.1(8)
C8 C7 C6 116.4(10)
C7 C8 C9 119.2(9)
C7 C8 C14 106.5(10)
C9 C8 C14 97.3(8)
O3 C9 C11 106.4(8)
O3 C9 C8 103.4(8)
C11 C9 C8 111.8(8)
O3 C9 C19 107.9(7)
C11 C9 C19 108.5(8)
C8 C9 C19 118.0(8)
O2 C10 C19 108.3(7)
O2 C10 C5 106.5(7)
C19 C10 C5 122.4(8)
O2 C10 C1 104.2(8)
C19 C10 C1 110.9(8)
C5 C10 C1 103.1(8)
C9 C11 C12 112.8(8)
C11 C12 C13 119.5(10)
O5 C13 C18 101.2(10)
O5 C13 C12 99.0(11)
C18 C13 C12 107.6(11)
O5 C13 C17 115.1(12)
C18 C13 C17 115.5(12)
C12 C13 C17 116.2(10)
O4 C14 C15 123.4(12)
O4 C14 C8 126.8(13)
C15 C14 C8 109.8(9)
C16 C15 O3 128.7(13)
C16 C15 C14 127.8(14)
O3 C15 C14 101.9(11)
C15 C16 C17 101(2)
C13 C17 C20 89.7(13)
C13 C17 C16 135.6(14)
C20 C17 C16 112.7(12)
O8 C19 C10 106.4(7)
O8 C19 C9 107.2(7)
C10 C19 C9 120.3(8)
C21 C20 C22 110.4(14)
C21 C20 C17 110.0(13)
C22 C20 C17 109.1(13)
O5 C22 C20 108.7(15)
O5 C22 C23 108.9(17)
C20 C22 C23 114.1(16)
O6 C23 C24 109.1(19)
O6 C23 C22 110.4(12)
C24 C23 C22 113.4(16)
C23 C24 C25 101.8(12)
C26 C25 C27 115(2)
C26 C25 C24 104(2)
C27 C25 C24 118.7(19)
O7 C26 O6 118.1(17)
O7 C26 C25 128(2)
O6 C26 C25 114.2(19)

loop_
_geom_bond_atom_site_label_1
_geom_bond_atom_site_label_2
_geom_bond_distance
O1 C1 1.400(11)
O1 C4 1.451(13)
O2 C3 1.390(12)
O2 C10 1.478(10)
O3 C15 1.444(12)
O3 C9 1.450(10)
O4 C14 1.249(12)
O5 C22 1.422(17)
O5 C13 1.512(15)
O6 C26 1.37(2)
O6 C23 1.444(16)
O7 C26 1.264(18)
O8 C19 1.432(8)
O9 C3 1.209(12)
C1 C2 1.505(12)
C1 C10 1.559(12)
C2 C3 1.494(14)
C4 C30 1.500(16)
C4 C5 1.542(14)
C4 C29 1.589(16)
C5 C10 1.531(13)
C5 C6 1.550(13)
C6 C7 1.529(14)
C7 C8 1.502(14)
C8 C9 1.535(12)
C8 C14 1.535(14)
C9 C11 1.527(13)
C9 C19 1.542(12)
C10 C19 1.525(13)
C11 C12 1.549(12)
C12 C13 1.555(14)
C13 C18 1.534(14)
C13 C17 1.62(2)
C14 C15 1.498(17)
C15 C16 1.131(16)
C16 C17 1.68(3)
C17 C20 1.65(2)
C20 C21 1.545(18)
C20 C22 1.56(2)
C22 C23 1.59(2)
C23 C24 1.50(3)
C24 C25 1.57(3)
C25 C26 1.44(2)
C25 C27 1.51(3)
